data_4081062
loop_
_publ_author_name
'Anderson, Craig M.'
'Crespo, Margarita'
'Kfoury, Nicole'
'Weinstein, Michael A.'
'Tanski, Joseph M.'

_publ_contact_author 'Craig Anderson'
_publ_section_title
;
 Regioselective C--H Activation Preceded by Csp2--Csp3Reductive
 Elimination from Cyclometalated Platinum(IV) Complexes
;
_journal_issue 15
_journal_name_full Organometallics
_journal_page_first 4199
_journal_paper_doi 10.1021/om400398g
_journal_volume 32
_journal_year 2013
_chemical_formula_moiety 'C33 H29 Br N P Pt'
_chemical_formula_sum 'C33 H29 Br N P Pt'
_chemical_formula_weight 745.54
_chemical_name_systematic
; 
 ? 
;
_space_group_IT_number 2
_symmetry_cell_setting triclinic
_symmetry_space_group_name_Hall '-P 1'
_symmetry_space_group_name_H-M 'P -1'
_atom_sites_solution_hydrogens geom
_atom_sites_solution_primary direct
_atom_sites_solution_secondary difmap
_audit_creation_method SHELXL-97
_cell_angle_alpha 77.3680(10)
_cell_angle_beta 76.3110(10)
_cell_angle_gamma 82.1860(10)
_cell_formula_units_Z 2
_cell_length_a 10.7807(3)
_cell_length_b 10.8831(4)
_cell_length_c 12.6408(4)
_cell_measurement_reflns_used 9946
_cell_measurement_temperature 125(2)
_cell_measurement_theta_max 30.50
_cell_measurement_theta_min 2.29
_cell_volume 1400.55(8)
_computing_cell_refinement 'Bruker SAINT'
_computing_data_collection 'Bruker APEX2'
_computing_data_reduction 'Bruker SAINT'
_computing_molecular_graphics 'Bruker SHELXTL'
_computing_publication_material 'Bruker SHELXTL'
_computing_structure_refinement 'SHELXL-97 (Sheldrick, 2008)'
_computing_structure_solution 'SHELXS-97 (Sheldrick, 2008)'
_diffrn_ambient_temperature 125(2)
_diffrn_measured_fraction_theta_full 0.991
_diffrn_measured_fraction_theta_max 0.991
_diffrn_measurement_device_type 'Bruker APEX-II CCD'
_diffrn_measurement_method '\f and \w scans'
_diffrn_radiation_monochromator graphite
_diffrn_radiation_source 'fine-focus sealed tube'
_diffrn_radiation_type MoK\a
_diffrn_radiation_wavelength 0.71073
_diffrn_reflns_av_R_equivalents 0.0232
_diffrn_reflns_av_sigmaI/netI 0.0283
_diffrn_reflns_limit_h_max 15
_diffrn_reflns_limit_h_min -15
_diffrn_reflns_limit_k_max 15
_diffrn_reflns_limit_k_min -15
_diffrn_reflns_limit_l_max 18
_diffrn_reflns_limit_l_min -18
_diffrn_reflns_number 22765
_diffrn_reflns_theta_full 30.52
_diffrn_reflns_theta_max 30.52
_diffrn_reflns_theta_min 1.93
_exptl_absorpt_coefficient_mu 6.516
_exptl_absorpt_correction_T_max 0.6584
_exptl_absorpt_correction_T_min 0.2453
_exptl_absorpt_correction_type empirical
_exptl_absorpt_process_details SADABS
_exptl_crystal_colour yellow
_exptl_crystal_density_diffrn 1.768
_exptl_crystal_density_method 'not measured'
_exptl_crystal_description plate
_exptl_crystal_F_000 724
_exptl_crystal_size_max 0.30
_exptl_crystal_size_mid 0.13
_exptl_crystal_size_min 0.07
_refine_diff_density_max 1.232
_refine_diff_density_min -2.221
_refine_diff_density_rms 0.121
_refine_ls_extinction_method none
_refine_ls_goodness_of_fit_ref 1.041
_refine_ls_hydrogen_treatment constr
_refine_ls_matrix_type full
_refine_ls_number_parameters 334
_refine_ls_number_reflns 8490
_refine_ls_number_restraints 0
_refine_ls_restrained_S_all 1.041
_refine_ls_R_factor_all 0.0315
_refine_ls_R_factor_gt 0.0265
_refine_ls_shift/su_max 0.001
_refine_ls_shift/su_mean 0.000
_refine_ls_structure_factor_coef Fsqd
_refine_ls_weighting_details 'calc w=1/[\s^2^(Fo^2^)+(0.0329P)^2^+2.3583P] where P=(Fo^2^+2Fc^2^)/3'
_refine_ls_weighting_scheme calc
_refine_ls_wR_factor_gt 0.0665
_refine_ls_wR_factor_ref 0.0685
_reflns_number_gt 7673
_reflns_number_total 8490
_reflns_threshold_expression >2sigma(I)
_cod_data_source_file om400398g_si_002.cif
_cod_data_source_block ca1541pt
_cod_depositor_comments
;
The following automatic conversions were performed:

'_symmetry_cell_setting' value 'Triclinic' changed to 'triclinic'
according to /home/saulius/struct/CIF-dictionaries/cif_core.dic
dictionary named 'cif_core.dic' version 2.4.2 from 2011-04-26.

Automatic conversion script
Id: cif_fix_values 1891 2012-01-12 08:04:46Z andrius 
;
_cod_original_sg_symbol_Hall -P1
_cod_original_sg_symbol_H-M P-1
_cod_database_code 4081062

loop_
_symmetry_equiv_pos_as_xyz
'x, y, z'
'-x, -y, -z'

loop_
_atom_site_label
_atom_site_type_symbol
_atom_site_fract_x
_atom_site_fract_y
_atom_site_fract_z
_atom_site_U_iso_or_equiv
_atom_site_adp_type
_atom_site_occupancy
_atom_site_symmetry_multiplicity
_atom_site_calc_flag
_atom_site_refinement_flags
Pt Pt 0.163687(11) 0.399002(11) 0.209258(9) 0.02095(4) Uani 1 1 d .
Br Br 0.19560(4) 0.25369(4) 0.07304(3) 0.03659(8) Uani 1 1 d .
P P 0.34612(8) 0.33819(7) 0.26552(6) 0.01962(14) Uani 1 1 d .
N N -0.0150(3) 0.4711(3) 0.1720(2) 0.0268(5) Uani 1 1 d .
C1 C 0.1236(3) 0.5327(3) 0.3097(3) 0.0260(6) Uani 1 1 d .
H1A H 0.0442 0.5155 0.3667 0.031 Uiso 1 1 calc R
H1B H 0.1947 0.5292 0.3478 0.031 Uiso 1 1 calc R
C2 C 0.1071(3) 0.6606(3) 0.2385(3) 0.0260(6) Uani 1 1 d .
C3 C 0.1750(4) 0.7599(3) 0.2419(3) 0.0309(7) Uani 1 1 d .
H3A H 0.2411 0.7431 0.2824 0.037 Uiso 1 1 calc R
C4 C 0.1479(4) 0.8822(3) 0.1873(3) 0.0345(8) Uani 1 1 d .
H4A H 0.1956 0.9478 0.1911 0.041 Uiso 1 1 calc R
C5 C 0.0521(4) 0.9098(3) 0.1275(3) 0.0339(7) Uani 1 1 d .
H5A H 0.0317 0.9942 0.0924 0.041 Uiso 1 1 calc R
C6 C -0.0134(4) 0.8127(3) 0.1197(3) 0.0312(7) Uani 1 1 d .
H6A H -0.0788 0.8307 0.0783 0.037 Uiso 1 1 calc R
C7 C 0.0151(3) 0.6881(3) 0.1718(3) 0.0262(6) Uani 1 1 d .
C8 C -0.0567(3) 0.5885(3) 0.1607(3) 0.0288(7) Uani 1 1 d .
H8A H -0.1392 0.6121 0.1442 0.035 Uiso 1 1 calc R
C9 C -0.1046(3) 0.3800(4) 0.1706(3) 0.0330(7) Uani 1 1 d .
H9A H -0.0646 0.3271 0.1148 0.040 Uiso 1 1 calc R
H9B H -0.1839 0.4260 0.1503 0.040 Uiso 1 1 calc R
C10 C -0.1363(4) 0.2972(4) 0.2847(3) 0.0363(8) Uani 1 1 d .
C11 C -0.0855(6) 0.1726(4) 0.3029(4) 0.0586(14) Uani 1 1 d .
H11A H -0.0332 0.1376 0.2429 0.070 Uiso 1 1 calc R
C12 C -0.1108(7) 0.0982(5) 0.4091(5) 0.0736(18) Uani 1 1 d .
H12A H -0.0736 0.0134 0.4224 0.088 Uiso 1 1 calc R
C13 C -0.1900(6) 0.1485(6) 0.4945(4) 0.0689(17) Uani 1 1 d .
H13A H -0.2093 0.0973 0.5666 0.083 Uiso 1 1 calc R
C14 C -0.2408(6) 0.2698(8) 0.4774(5) 0.0775(19) Uani 1 1 d .
H14A H -0.2961 0.3030 0.5371 0.093 Uiso 1 1 calc R
C15 C -0.2121(5) 0.3466(6) 0.3720(4) 0.0629(14) Uani 1 1 d .
H15A H -0.2451 0.4329 0.3608 0.075 Uiso 1 1 calc R
C16 C 0.4341(3) 0.4742(3) 0.2518(2) 0.0210(5) Uani 1 1 d .
C17 C 0.4512(3) 0.5577(3) 0.1494(3) 0.0279(6) Uani 1 1 d .
H17A H 0.4150 0.5432 0.0921 0.034 Uiso 1 1 calc R
C18 C 0.5208(3) 0.6620(3) 0.1309(3) 0.0306(7) Uani 1 1 d .
H18A H 0.5335 0.7177 0.0607 0.037 Uiso 1 1 calc R
C19 C 0.5713(3) 0.6842(3) 0.2152(3) 0.0276(6) Uani 1 1 d .
H19A H 0.6205 0.7542 0.2023 0.033 Uiso 1 1 calc R
C20 C 0.5505(3) 0.6047(3) 0.3183(3) 0.0296(7) Uani 1 1 d .
H20A H 0.5821 0.6225 0.3769 0.035 Uiso 1 1 calc R
C21 C 0.4833(3) 0.4987(3) 0.3363(3) 0.0256(6) Uani 1 1 d .
H21A H 0.4712 0.4431 0.4065 0.031 Uiso 1 1 calc R
C22 C 0.4631(3) 0.2290(3) 0.1949(2) 0.0227(6) Uani 1 1 d .
C23 C 0.5858(3) 0.2595(3) 0.1374(3) 0.0295(7) Uani 1 1 d .
H23A H 0.6130 0.3394 0.1360 0.035 Uiso 1 1 calc R
C24 C 0.6685(4) 0.1725(4) 0.0817(3) 0.0374(8) Uani 1 1 d .
H24A H 0.7521 0.1933 0.0426 0.045 Uiso 1 1 calc R
C25 C 0.6293(4) 0.0565(4) 0.0833(3) 0.0367(8) Uani 1 1 d .
H25A H 0.6854 -0.0018 0.0444 0.044 Uiso 1 1 calc R
C26 C 0.5085(4) 0.0247(3) 0.1415(3) 0.0349(8) Uani 1 1 d .
H26A H 0.4822 -0.0556 0.1431 0.042 Uiso 1 1 calc R
C27 C 0.4257(4) 0.1101(3) 0.1976(3) 0.0286(7) Uani 1 1 d .
H27A H 0.3432 0.0876 0.2381 0.034 Uiso 1 1 calc R
C28 C 0.3257(3) 0.2583(3) 0.4105(2) 0.0217(6) Uani 1 1 d .
C29 C 0.2041(3) 0.2607(3) 0.4807(3) 0.0273(6) Uani 1 1 d .
H29A H 0.1324 0.3043 0.4529 0.033 Uiso 1 1 calc R
C30 C 0.1881(4) 0.1994(3) 0.5913(3) 0.0330(7) Uani 1 1 d .
H30A H 0.1056 0.2021 0.6391 0.040 Uiso 1 1 calc R
C31 C 0.2922(4) 0.1344(3) 0.6316(3) 0.0345(8) Uani 1 1 d .
H31A H 0.2807 0.0921 0.7070 0.041 Uiso 1 1 calc R
C32 C 0.4129(4) 0.1308(3) 0.5631(3) 0.0318(7) Uani 1 1 d .
H32A H 0.4840 0.0864 0.5914 0.038 Uiso 1 1 calc R
C33 C 0.4301(3) 0.1925(3) 0.4523(3) 0.0252(6) Uani 1 1 d .
H33A H 0.5129 0.1898 0.4051 0.030 Uiso 1 1 calc R

loop_
_atom_site_aniso_label
_atom_site_aniso_U_11
_atom_site_aniso_U_22
_atom_site_aniso_U_33
_atom_site_aniso_U_23
_atom_site_aniso_U_13
_atom_site_aniso_U_12
Pt 0.02466(6) 0.01937(6) 0.02141(6) -0.00251(4) -0.01028(4) -0.00379(4)
Br 0.0438(2) 0.03827(19) 0.03419(18) -0.01176(15) -0.01631(15) -0.00415(15)
P 0.0251(4) 0.0162(3) 0.0195(3) -0.0023(3) -0.0089(3) -0.0030(3)
N 0.0256(13) 0.0289(14) 0.0290(14) -0.0035(11) -0.0121(11) -0.0055(11)
C1 0.0239(14) 0.0242(15) 0.0300(16) -0.0027(12) -0.0097(12) 0.0003(11)
C2 0.0277(15) 0.0252(15) 0.0267(15) -0.0062(12) -0.0084(12) -0.0008(12)
C3 0.0369(18) 0.0273(16) 0.0326(17) -0.0081(13) -0.0137(14) -0.0026(14)
C4 0.045(2) 0.0280(17) 0.0343(18) -0.0073(14) -0.0117(16) -0.0085(15)
C5 0.046(2) 0.0266(16) 0.0276(16) -0.0015(13) -0.0091(15) -0.0038(15)
C6 0.0370(18) 0.0293(17) 0.0272(16) -0.0025(13) -0.0116(14) 0.0011(14)
C7 0.0266(15) 0.0269(15) 0.0255(15) -0.0046(12) -0.0074(12) -0.0018(12)
C8 0.0258(15) 0.0316(17) 0.0301(16) -0.0022(13) -0.0109(13) -0.0036(13)
C9 0.0298(17) 0.0355(18) 0.0391(19) -0.0033(15) -0.0183(15) -0.0091(14)
C10 0.0327(18) 0.045(2) 0.0372(19) -0.0074(16) -0.0125(15) -0.0153(16)
C11 0.107(4) 0.030(2) 0.043(2) -0.0046(18) -0.017(3) -0.026(2)
C12 0.135(6) 0.038(3) 0.055(3) 0.001(2) -0.027(3) -0.035(3)
C13 0.078(4) 0.087(4) 0.044(3) 0.007(3) -0.016(3) -0.041(3)
C14 0.055(3) 0.123(6) 0.044(3) -0.011(3) -0.006(2) 0.010(3)
C15 0.044(3) 0.088(4) 0.047(3) -0.005(3) -0.008(2) 0.015(3)
C16 0.0240(14) 0.0179(13) 0.0223(13) -0.0037(11) -0.0069(11) -0.0026(10)
C17 0.0353(17) 0.0257(15) 0.0245(15) 0.0013(12) -0.0123(13) -0.0084(13)
C18 0.0343(17) 0.0260(16) 0.0300(16) 0.0024(13) -0.0085(14) -0.0075(13)
C19 0.0279(15) 0.0184(14) 0.0370(17) -0.0012(12) -0.0091(13) -0.0069(12)
C20 0.0383(18) 0.0208(14) 0.0348(17) -0.0048(13) -0.0170(14) -0.0054(13)
C21 0.0339(16) 0.0215(14) 0.0242(14) -0.0032(11) -0.0118(12) -0.0046(12)
C22 0.0307(15) 0.0210(14) 0.0193(13) -0.0043(11) -0.0120(11) 0.0006(11)
C23 0.0336(17) 0.0275(16) 0.0299(16) -0.0080(13) -0.0102(13) -0.0016(13)
C24 0.0326(18) 0.044(2) 0.0354(19) -0.0146(16) -0.0064(15) 0.0047(15)
C25 0.049(2) 0.0319(18) 0.0316(17) -0.0119(14) -0.0166(16) 0.0135(16)
C26 0.051(2) 0.0210(15) 0.0372(19) -0.0082(13) -0.0208(17) 0.0058(14)
C27 0.0378(18) 0.0213(14) 0.0298(16) -0.0043(12) -0.0144(14) -0.0016(13)
C28 0.0322(15) 0.0155(12) 0.0194(13) -0.0013(10) -0.0099(11) -0.0044(11)
C29 0.0353(17) 0.0225(15) 0.0249(15) -0.0022(12) -0.0083(13) -0.0054(12)
C30 0.0421(19) 0.0279(17) 0.0258(16) -0.0013(13) -0.0024(14) -0.0072(14)
C31 0.058(2) 0.0272(16) 0.0195(14) 0.0000(12) -0.0115(15) -0.0093(16)
C32 0.050(2) 0.0221(15) 0.0268(16) -0.0002(12) -0.0187(15) -0.0039(14)
C33 0.0344(16) 0.0191(14) 0.0239(14) -0.0026(11) -0.0127(12) 0.0001(12)

loop_
_atom_type_symbol
_atom_type_description
_atom_type_scat_dispersion_real
_atom_type_scat_dispersion_imag
_atom_type_scat_source
C C 0.0033 0.0016 'International Tables Vol C Tables 4.2.6.8 and 6.1.1.4'
H H 0.0000 0.0000 'International Tables Vol C Tables 4.2.6.8 and 6.1.1.4'
Br Br -0.2901 2.4595 'International Tables Vol C Tables 4.2.6.8 and 6.1.1.4'
N N 0.0061 0.0033 'International Tables Vol C Tables 4.2.6.8 and 6.1.1.4'
P P 0.1023 0.0942 'International Tables Vol C Tables 4.2.6.8 and 6.1.1.4'
Pt Pt -1.7033 8.3905 'International Tables Vol C Tables 4.2.6.8 and 6.1.1.4'

loop_
_geom_angle_atom_site_label_1
_geom_angle_atom_site_label_2
_geom_angle_atom_site_label_3
_geom_angle
C1 Pt N 83.54(12)
C1 Pt P 89.03(9)
N Pt P 172.49(8)
C1 Pt Br 173.11(9)
N Pt Br 90.32(8)
P Pt Br 97.15(2)
C16 P C22 104.02(14)
C16 P C28 106.16(13)
C22 P C28 102.24(14)
C16 P Pt 110.42(10)
C22 P Pt 118.72(10)
C28 P Pt 114.07(11)
C8 N C9 117.5(3)
C8 N Pt 124.2(2)
C9 N Pt 118.0(2)
C2 C1 Pt 108.5(2)
C2 C1 H1A 110.0
Pt C1 H1A 110.0
C2 C1 H1B 110.0
Pt C1 H1B 110.0
H1A C1 H1B 108.4
C3 C2 C7 117.3(3)
C3 C2 C1 121.4(3)
C7 C2 C1 121.1(3)
C4 C3 C2 121.5(3)
C4 C3 H3A 119.2
C2 C3 H3A 119.2
C5 C4 C3 120.7(3)
C5 C4 H4A 119.7
C3 C4 H4A 119.7
C6 C5 C4 119.0(3)
C6 C5 H5A 120.5
C4 C5 H5A 120.5
C5 C6 C7 121.0(3)
C5 C6 H6A 119.5
C7 C6 H6A 119.5
C6 C7 C2 120.3(3)
C6 C7 C8 118.9(3)
C2 C7 C8 120.7(3)
N C8 C7 124.0(3)
N C8 H8A 118.0
C7 C8 H8A 118.0
N C9 C10 108.9(3)
N C9 H9A 109.9
C10 C9 H9A 109.9
N C9 H9B 109.9
C10 C9 H9B 109.9
H9A C9 H9B 108.3
C15 C10 C11 119.4(4)
C15 C10 C9 120.1(4)
C11 C10 C9 120.4(4)
C10 C11 C12 120.1(5)
C10 C11 H11A 119.9
C12 C11 H11A 119.9
C13 C12 C11 119.4(6)
C13 C12 H12A 120.3
C11 C12 H12A 120.3
C14 C13 C12 120.9(5)
C14 C13 H13A 119.6
C12 C13 H13A 119.6
C13 C14 C15 120.1(6)
C13 C14 H14A 119.9
C15 C14 H14A 119.9
C10 C15 C14 120.0(6)
C10 C15 H15A 120.0
C14 C15 H15A 120.0
C21 C16 C17 119.3(3)
C21 C16 P 123.9(2)
C17 C16 P 116.8(2)
C18 C17 C16 120.5(3)
C18 C17 H17A 119.8
C16 C17 H17A 119.8
C19 C18 C17 119.6(3)
C19 C18 H18A 120.2
C17 C18 H18A 120.2
C18 C19 C20 120.2(3)
C18 C19 H19A 119.9
C20 C19 H19A 119.9
C19 C20 C21 120.2(3)
C19 C20 H20A 119.9
C21 C20 H20A 119.9
C16 C21 C20 120.1(3)
C16 C21 H21A 119.9
C20 C21 H21A 119.9
C23 C22 C27 119.2(3)
C23 C22 P 123.2(2)
C27 C22 P 117.6(3)
C22 C23 C24 119.9(3)
C22 C23 H23A 120.0
C24 C23 H23A 120.0
C25 C24 C23 120.2(4)
C25 C24 H24A 119.9
C23 C24 H24A 119.9
C24 C25 C26 120.2(3)
C24 C25 H25A 119.9
C26 C25 H25A 119.9
C25 C26 C27 120.1(3)
C25 C26 H26A 120.0
C27 C26 H26A 120.0
C26 C27 C22 120.4(3)
C26 C27 H27A 119.8
C22 C27 H27A 119.8
C33 C28 C29 119.3(3)
C33 C28 P 120.8(2)
C29 C28 P 119.9(2)
C30 C29 C28 120.1(3)
C30 C29 H29A 120.0
C28 C29 H29A 120.0
C31 C30 C29 120.0(3)
C31 C30 H30A 120.0
C29 C30 H30A 120.0
C32 C31 C30 120.5(3)
C32 C31 H31A 119.7
C30 C31 H31A 119.7
C31 C32 C33 119.9(3)
C31 C32 H32A 120.1
C33 C32 H32A 120.1
C32 C33 C28 120.2(3)
C32 C33 H33A 119.9
C28 C33 H33A 119.9

loop_
_geom_bond_atom_site_label_1
_geom_bond_atom_site_label_2
_geom_bond_distance
Pt C1 2.072(3)
Pt N 2.099(3)
Pt P 2.2168(8)
Pt Br 2.5193(4)
P C16 1.820(3)
P C22 1.823(3)
P C28 1.824(3)
N C8 1.284(4)
N C9 1.481(4)
C1 C2 1.496(4)
C1 H1A 0.9900
C1 H1B 0.9900
C2 C3 1.398(5)
C2 C7 1.410(4)
C3 C4 1.386(5)
C3 H3A 0.9500
C4 C5 1.384(5)
C4 H4A 0.9500
C5 C6 1.381(5)
C5 H5A 0.9500
C6 C7 1.399(5)
C6 H6A 0.9500
C7 C8 1.464(5)
C8 H8A 0.9500
C9 C10 1.513(5)
C9 H9A 0.9900
C9 H9B 0.9900
C10 C15 1.375(7)
C10 C11 1.383(6)
C11 C12 1.395(7)
C11 H11A 0.9500
C12 C13 1.375(9)
C12 H12A 0.9500
C13 C14 1.350(9)
C13 H13A 0.9500
C14 C15 1.400(8)
C14 H14A 0.9500
C15 H15A 0.9500
C16 C21 1.387(4)
C16 C17 1.398(4)
C17 C18 1.392(5)
C17 H17A 0.9500
C18 C19 1.384(5)
C18 H18A 0.9500
C19 C20 1.385(5)
C19 H19A 0.9500
C20 C21 1.393(4)
C20 H20A 0.9500
C21 H21A 0.9500
C22 C23 1.396(5)
C22 C27 1.398(4)
C23 C24 1.397(5)
C23 H23A 0.9500
C24 C25 1.379(6)
C24 H24A 0.9500
C25 C26 1.384(6)
C25 H25A 0.9500
C26 C27 1.388(5)
C26 H26A 0.9500
C27 H27A 0.9500
C28 C33 1.398(4)
C28 C29 1.399(5)
C29 C30 1.392(5)
C29 H29A 0.9500
C30 C31 1.385(6)
C30 H30A 0.9500
C31 C32 1.383(6)
C31 H31A 0.9500
C32 C33 1.395(4)
C32 H32A 0.9500
C33 H33A 0.9500

loop_
_geom_torsion_atom_site_label_1
_geom_torsion_atom_site_label_2
_geom_torsion_atom_site_label_3
_geom_torsion_atom_site_label_4
_geom_torsion
C1 Pt P C16 -50.23(14)
N Pt P C16 -58.8(6)
Br Pt P C16 126.72(11)
C1 Pt P C22 -170.16(15)
N Pt P C22 -178.8(6)
Br Pt P C22 6.79(12)
C1 Pt P C28 69.21(14)
N Pt P C28 60.6(6)
Br Pt P C28 -113.84(10)
C1 Pt N C8 37.8(3)
P Pt N C8 46.5(8)
Br Pt N C8 -139.0(3)
C1 Pt N C9 -135.3(3)
P Pt N C9 -126.6(5)
Br Pt N C9 47.8(2)
N Pt C1 C2 -59.7(2)
P Pt C1 C2 121.5(2)
Br Pt C1 C2 -32.4(9)
Pt C1 C2 C3 -128.0(3)
Pt C1 C2 C7 57.0(4)
C7 C2 C3 C4 3.8(5)
C1 C2 C3 C4 -171.4(3)
C2 C3 C4 C5 0.0(6)
C3 C4 C5 C6 -2.2(6)
C4 C5 C6 C7 0.5(6)
C5 C6 C7 C2 3.4(5)
C5 C6 C7 C8 -179.8(3)
C3 C2 C7 C6 -5.4(5)
C1 C2 C7 C6 169.8(3)
C3 C2 C7 C8 177.8(3)
C1 C2 C7 C8 -7.0(5)
C9 N C8 C7 173.4(3)
Pt N C8 C7 0.3(5)
C6 C7 C8 N 156.5(3)
C2 C7 C8 N -26.7(5)
C8 N C9 C10 -112.7(4)
Pt N C9 C10 60.9(4)
N C9 C10 C15 70.9(5)
N C9 C10 C11 -106.8(4)
C15 C10 C11 C12 -0.2(8)
C9 C10 C11 C12 177.4(5)
C10 C11 C12 C13 2.2(9)
C11 C12 C13 C14 -1.7(9)
C12 C13 C14 C15 -0.7(10)
C11 C10 C15 C14 -2.1(8)
C9 C10 C15 C14 -179.8(5)
C13 C14 C15 C10 2.6(9)
C22 P C16 C21 -102.0(3)
C28 P C16 C21 5.5(3)
Pt P C16 C21 129.6(3)
C22 P C16 C17 78.4(3)
C28 P C16 C17 -174.2(3)
Pt P C16 C17 -50.0(3)
C21 C16 C17 C18 2.3(5)
P C16 C17 C18 -178.0(3)
C16 C17 C18 C19 -1.2(5)
C17 C18 C19 C20 -1.4(5)
C18 C19 C20 C21 2.9(5)
C17 C16 C21 C20 -0.9(5)
P C16 C21 C20 179.5(3)
C19 C20 C21 C16 -1.7(5)
C16 P C22 C23 -5.3(3)
C28 P C22 C23 -115.7(3)
Pt P C22 C23 117.9(3)
C16 P C22 C27 175.9(2)
C28 P C22 C27 65.6(3)
Pt P C22 C27 -60.9(3)
C27 C22 C23 C24 1.2(5)
P C22 C23 C24 -177.6(3)
C22 C23 C24 C25 0.1(5)
C23 C24 C25 C26 -1.0(6)
C24 C25 C26 C27 0.7(5)
C25 C26 C27 C22 0.6(5)
C23 C22 C27 C26 -1.5(5)
P C22 C27 C26 177.3(3)
C16 P C28 C33 -71.0(3)
C22 P C28 C33 37.7(3)
Pt P C28 C33 167.2(2)
C16 P C28 C29 110.0(3)
C22 P C28 C29 -141.3(2)
Pt P C28 C29 -11.8(3)
C33 C28 C29 C30 0.7(5)
P C28 C29 C30 179.7(3)
C28 C29 C30 C31 -0.8(5)
C29 C30 C31 C32 0.6(5)
C30 C31 C32 C33 -0.3(5)
C31 C32 C33 C28 0.2(5)
C29 C28 C33 C32 -0.4(5)
P C28 C33 C32 -179.4(2)
